data_7110320
loop_
_publ_author_name
'Braunschweig, Holger'
'D'Andola, Giovanni'
'Welton, Tom'
'White, Andrew J. P.'

_publ_section_title
;
 Novel organocycloborates via Grignard reagentsElectronic supplementary
 information (ESI) available: experimental details and 1H, 13C and 11B NMR
 data for 1, 2, 3and 4, single crystal X-ray data and additional figures
 for 3and 4. See http://www.rsc.org/suppdata/cc/b4/b404864d/
;
_journal_issue 15
_journal_name_full 'Chemical Communications'
_journal_page_first 1738
_journal_page_last 1739
_journal_paper_doi 10.1039/b404864d
_journal_year 2004
_chemical_formula_sum 'C72 H140 B2 Mg O10'
_chemical_formula_weight 1211.77
_chemical_name_systematic
;
?
;
_space_group_IT_number 14
_symmetry_cell_setting monoclinic
_symmetry_space_group_name_Hall '-P 2yn'
_symmetry_space_group_name_H-M 'P 1 21/n 1'
_atom_sites_solution_hydrogens geom
_atom_sites_solution_primary direct
_atom_sites_solution_secondary difmap
_audit_creation_method SHELXL-97
_cell_angle_alpha 90.00
_cell_angle_beta 96.390(11)
_cell_angle_gamma 90.00
_cell_formula_units_Z 2
_cell_length_a 13.8628(19)
_cell_length_b 17.177(3)
_cell_length_c 15.580(2)
_cell_measurement_reflns_used 30
_cell_measurement_temperature 203(2)
_cell_measurement_theta_max 26.20
_cell_measurement_theta_min 7.22
_cell_volume 3686.9(9)
_computing_cell_refinement 'Bruker XSCANS'
_computing_data_collection 'Bruker XSCANS'
_computing_data_reduction 'Bruker SHELXTL'
_computing_molecular_graphics 'Bruker SHELXTL'
_computing_publication_material 'Bruker SHELXTL'
_computing_structure_refinement 'SHELXL-97 (Sheldrick, 1997)'
_computing_structure_solution 'SHELXS-97 (Sheldrick, 1990)'
_diffrn_ambient_temperature 203(2)
_diffrn_measured_fraction_theta_full 0.906
_diffrn_measured_fraction_theta_max 0.906
_diffrn_measurement_device_type 'Bruker P4/RA'
_diffrn_measurement_method '\w scans'
_diffrn_radiation_monochromator graphite
_diffrn_radiation_source 'fine-focus sealed tube'
_diffrn_radiation_type CuK\a
_diffrn_radiation_wavelength 1.54178
_diffrn_reflns_av_R_equivalents 0.0528
_diffrn_reflns_av_sigmaI/netI 0.0374
_diffrn_reflns_limit_h_max 15
_diffrn_reflns_limit_h_min 0
_diffrn_reflns_limit_k_max 0
_diffrn_reflns_limit_k_min -19
_diffrn_reflns_limit_l_max 17
_diffrn_reflns_limit_l_min -17
_diffrn_reflns_number 5165
_diffrn_reflns_theta_full 60.01
_diffrn_reflns_theta_max 60.01
_diffrn_reflns_theta_min 3.84
_diffrn_standards_interval_count 97
_diffrn_standards_number 3
_exptl_absorpt_coefficient_mu 0.613
_exptl_absorpt_correction_T_max 0.9664
_exptl_absorpt_correction_T_min 0.6721
_exptl_absorpt_correction_type 'Lamina [1 0 1]'
_exptl_crystal_colour Colourless
_exptl_crystal_density_diffrn 1.092
_exptl_crystal_density_method 'not measured'
_exptl_crystal_description plates
_exptl_crystal_F_000 1348
_exptl_crystal_size_max 0.83
_exptl_crystal_size_mid 0.77
_exptl_crystal_size_min 0.20
_refine_diff_density_max 0.459
_refine_diff_density_min -0.297
_refine_diff_density_rms 0.052
_refine_ls_extinction_coef 0.0002(3)
_refine_ls_extinction_expression Fc^*^=kFc[1+0.001xFc^2^\l^3^/sin(2\q)]^-1/4^
_refine_ls_extinction_method SHELXL
_refine_ls_goodness_of_fit_ref 1.055
_refine_ls_hydrogen_treatment mixed
_refine_ls_matrix_type full
_refine_ls_number_parameters 426
_refine_ls_number_reflns 4964
_refine_ls_number_restraints 522
_refine_ls_restrained_S_all 1.050
_refine_ls_R_factor_all 0.1036
_refine_ls_R_factor_gt 0.0734
_refine_ls_shift/su_max 0.001
_refine_ls_shift/su_mean 0.000
_refine_ls_structure_factor_coef Fsqd
_refine_ls_weighting_details 'calc w=1/[\s^2^(Fo^2^)+(0.1404P)^2^+0.7017P] where P=(Fo^2^+2Fc^2^)/3'
_refine_ls_weighting_scheme calc
_refine_ls_wR_factor_gt 0.2036
_refine_ls_wR_factor_ref 0.2240
_reflns_number_gt 3417
_reflns_number_total 4964
_reflns_threshold_expression >2sigma(I)
_cod_data_source_file b404864dsup1.cif
_cod_data_source_block Compound_3
_cod_depositor_comments
;
The following automatic conversions were performed:

'_symmetry_cell_setting' value 'Monoclinic' changed to 'monoclinic'
according to /home/saulius/struct/CIF-dictionaries/cif_core.dic
dictionary named 'cif_core.dic' version 2.4.2 from 2011-04-26.

Automatic conversion script
Id: cif_fix_values 1891 2012-01-12 08:04:46Z andrius 
;
_cod_original_sg_symbol_H-M P2(1)/n
_cod_database_code 7110320

loop_
_symmetry_equiv_pos_as_xyz
'x, y, z'
'-x+1/2, y+1/2, -z+1/2'
'-x, -y, -z'
'x-1/2, -y-1/2, z-1/2'

loop_
_atom_site_label
_atom_site_type_symbol
_atom_site_fract_x
_atom_site_fract_y
_atom_site_fract_z
_atom_site_U_iso_or_equiv
_atom_site_adp_type
_atom_site_occupancy
_atom_site_symmetry_multiplicity
_atom_site_calc_flag
_atom_site_refinement_flags
_atom_site_disorder_assembly
_atom_site_disorder_group
B B 0.5161(3) 0.1737(2) 0.2982(3) 0.0419(9) Uani 1 1 d . . .
C1 C 0.5690(3) 0.1325(2) 0.3879(2) 0.0485(8) Uani 1 1 d . . .
H1A H 0.5205 0.1176 0.4261 0.058 Uiso 1 1 calc R . .
H1B H 0.6053 0.0859 0.3742 0.058 Uiso 1 1 calc R . .
C2 C 0.6376(3) 0.1945(2) 0.4305(3) 0.0595(10) Uani 1 1 d . . .
H2A H 0.6025 0.2306 0.4647 0.071 Uiso 1 1 calc R . .
H2B H 0.6904 0.1704 0.4685 0.071 Uiso 1 1 calc R . .
C3 C 0.6770(3) 0.2368(2) 0.3562(3) 0.0575(10) Uani 1 1 d . . .
H3A H 0.7250 0.2047 0.3309 0.069 Uiso 1 1 calc R . .
H3B H 0.7073 0.2862 0.3757 0.069 Uiso 1 1 calc R . .
C4 C 0.5875(3) 0.2510(2) 0.2905(2) 0.0469(8) Uani 1 1 d . . .
H4A H 0.6064 0.2555 0.2319 0.056 Uiso 1 1 calc R . .
H4B H 0.5540 0.2988 0.3044 0.056 Uiso 1 1 calc R . .
C5 C 0.5167(2) 0.11586(19) 0.2133(2) 0.0420(8) Uani 1 1 d . . .
H5A H 0.4864 0.1457 0.1630 0.050 Uiso 1 1 calc R . .
C6 C 0.6181(3) 0.0928(2) 0.1921(2) 0.0502(8) Uani 1 1 d . . .
H6A H 0.6548 0.1403 0.1828 0.060 Uiso 1 1 calc R . .
H6B H 0.6519 0.0657 0.2421 0.060 Uiso 1 1 calc R . .
C7 C 0.6182(3) 0.0411(2) 0.1134(3) 0.0570(9) Uani 1 1 d . . .
H7A H 0.5915 0.0700 0.0619 0.068 Uiso 1 1 calc R . .
H7B H 0.6851 0.0265 0.1060 0.068 Uiso 1 1 calc R . .
C8 C 0.5590(4) -0.0313(3) 0.1219(3) 0.0700(12) Uani 1 1 d . . .
H8A H 0.5901 -0.0634 0.1690 0.084 Uiso 1 1 calc R . .
H8B H 0.5564 -0.0616 0.0684 0.084 Uiso 1 1 calc R . .
C9 C 0.4567(4) -0.0109(3) 0.1398(3) 0.0689(12) Uani 1 1 d . . .
H9A H 0.4228 0.0150 0.0891 0.083 Uiso 1 1 calc R . .
H9B H 0.4214 -0.0589 0.1499 0.083 Uiso 1 1 calc R . .
C10 C 0.4566(3) 0.0418(2) 0.2177(3) 0.0583(10) Uani 1 1 d . . .
H10A H 0.4816 0.0126 0.2694 0.070 Uiso 1 1 calc R . .
H10B H 0.3894 0.0565 0.2240 0.070 Uiso 1 1 calc R . .
C11 C 0.4030(3) 0.1992(2) 0.3105(2) 0.0474(8) Uani 1 1 d . . .
H11A H 0.3684 0.1503 0.3210 0.057 Uiso 1 1 calc R . .
C12 C 0.3469(3) 0.2365(2) 0.2310(3) 0.0569(10) Uani 1 1 d . . .
H12A H 0.3789 0.2853 0.2180 0.068 Uiso 1 1 calc R . .
H12B H 0.3491 0.2016 0.1815 0.068 Uiso 1 1 calc R . .
C13 C 0.2415(3) 0.2533(3) 0.2428(3) 0.0751(13) Uani 1 1 d . . .
H13A H 0.2104 0.2792 0.1909 0.090 Uiso 1 1 calc R . .
H13B H 0.2075 0.2040 0.2494 0.090 Uiso 1 1 calc R . .
C14 C 0.2322(4) 0.3033(3) 0.3193(3) 0.0817(15) Uani 1 1 d . . .
H14A H 0.1635 0.3087 0.3276 0.098 Uiso 1 1 calc R . .
H14B H 0.2578 0.3552 0.3093 0.098 Uiso 1 1 calc R . .
C15 C 0.2868(4) 0.2686(3) 0.3995(3) 0.0794(14) Uani 1 1 d . . .
H15A H 0.2548 0.2203 0.4142 0.095 Uiso 1 1 calc R . .
H15B H 0.2846 0.3050 0.4477 0.095 Uiso 1 1 calc R . .
C16 C 0.3920(3) 0.2514(3) 0.3878(3) 0.0635(11) Uani 1 1 d . . .
H16A H 0.4231 0.2262 0.4402 0.076 Uiso 1 1 calc R . .
H16B H 0.4260 0.3006 0.3806 0.076 Uiso 1 1 calc R . .
Mg Mg 0.0000 0.0000 0.5000 0.0287(3) Uani 1 2 d S . .
O20 O 0.13462(15) -0.00103(12) 0.44955(13) 0.0360(5) Uani 1 1 d . . .
C21 C 0.2304(2) 0.0013(2) 0.5000(3) 0.0480(8) Uani 1 1 d . . .
H21A H 0.2390 -0.0439 0.5385 0.058 Uiso 1 1 calc R . .
H21B H 0.2373 0.0487 0.5351 0.058 Uiso 1 1 calc R . .
C22 C 0.3040(3) 0.0001(3) 0.4365(3) 0.0684(12) Uani 1 1 d . . .
H22A H 0.3267 0.0529 0.4256 0.082 Uiso 1 1 calc R . .
H22B H 0.3600 -0.0321 0.4577 0.082 Uiso 1 1 calc R . .
C23 C 0.2524(3) -0.0331(3) 0.3587(3) 0.0768(14) Uani 1 1 d . . .
H23A H 0.2563 -0.0901 0.3602 0.092 Uiso 1 1 calc R . .
H23B H 0.2800 -0.0144 0.3073 0.092 Uiso 1 1 calc R . .
C24 C 0.1492(3) -0.0069(3) 0.3576(2) 0.0561(10) Uani 1 1 d . . .
H24A H 0.1392 0.0437 0.3288 0.067 Uiso 1 1 calc R . .
H24B H 0.1045 -0.0449 0.3279 0.067 Uiso 1 1 calc R . .
O25 O -0.07240(16) -0.00166(12) 0.37505(13) 0.0381(5) Uani 1 1 d . . .
C26 C -0.1040(3) -0.0720(2) 0.3262(2) 0.0472(8) Uani 1 1 d . . .
H26A H -0.1421 -0.1057 0.3605 0.057 Uiso 1 1 calc R . .
H26B H -0.0479 -0.1014 0.3107 0.057 Uiso 1 1 calc R . .
C27 C -0.1646(3) -0.0442(2) 0.2472(3) 0.0642(11) Uani 1 1 d . . .
H27A H -0.2330 -0.0400 0.2571 0.077 Uiso 1 1 calc R . .
H27B H -0.1592 -0.0792 0.1983 0.077 Uiso 1 1 calc R . .
C28 C -0.1218(3) 0.0358(3) 0.2313(2) 0.0582(10) Uani 1 1 d . . .
H28A H -0.0638 0.0314 0.2010 0.070 Uiso 1 1 calc R . .
H28B H -0.1694 0.0692 0.1977 0.070 Uiso 1 1 calc R . .
C29 C -0.0975(3) 0.0661(2) 0.3202(2) 0.0562(10) Uani 1 1 d . . .
H29A H -0.0425 0.1021 0.3224 0.067 Uiso 1 1 calc R . .
H29B H -0.1531 0.0936 0.3394 0.067 Uiso 1 1 calc R . .
O30 O 0.00021(15) 0.12297(11) 0.49730(14) 0.0368(5) Uani 1 1 d . . .
C31 C -0.0781(3) 0.1728(2) 0.5204(3) 0.0541(9) Uani 1 1 d . . .
H31A H -0.0786 0.1743 0.5833 0.065 Uiso 1 1 calc R . .
H31B H -0.1411 0.1534 0.4942 0.065 Uiso 1 1 calc R . .
C32 C -0.0589(3) 0.2516(2) 0.4869(3) 0.0552(9) Uani 1 1 d . . .
H32A H -0.0846 0.2923 0.5221 0.066 Uiso 1 1 calc R . .
H32B H -0.0873 0.2576 0.4268 0.066 Uiso 1 1 calc R . .
C33 C 0.0505(3) 0.2541(2) 0.4942(3) 0.0686(12) Uani 1 1 d . . .
H33A H 0.0730 0.2920 0.4539 0.082 Uiso 1 1 calc R . .
H33B H 0.0779 0.2674 0.5531 0.082 Uiso 1 1 calc R . .
C34 C 0.0773(3) 0.17326(19) 0.4714(2) 0.0461(8) Uani 1 1 d . . .
H34A H 0.0814 0.1689 0.4092 0.055 Uiso 1 1 calc R . .
H34B H 0.1402 0.1588 0.5023 0.055 Uiso 1 1 calc R . .
O40 O 0.3190(3) 0.1621(3) 0.6103(4) 0.0738(13) Uani 0.70 1 d PDU A 1
C41 C 0.3349(6) 0.2353(5) 0.6510(6) 0.094(3) Uani 0.70 1 d PDU A 1
H41A H 0.2828 0.2466 0.6869 0.113 Uiso 0.70 1 calc PR A 1
H41B H 0.3358 0.2765 0.6076 0.113 Uiso 0.70 1 calc PR A 1
C42 C 0.4311(6) 0.2316(5) 0.7061(5) 0.103(3) Uani 0.70 1 d PDU A 1
H42A H 0.4651 0.2817 0.7065 0.124 Uiso 0.70 1 calc PR A 1
H42B H 0.4229 0.2168 0.7656 0.124 Uiso 0.70 1 calc PR A 1
C43 C 0.4844(5) 0.1704(6) 0.6628(9) 0.090(4) Uani 0.70 1 d PDU A 1
H43A H 0.5250 0.1938 0.6220 0.108 Uiso 0.70 1 calc PR A 1
H43B H 0.5258 0.1398 0.7053 0.108 Uiso 0.70 1 calc PR A 1
C44 C 0.4087(5) 0.1213(5) 0.6172(7) 0.064(2) Uani 0.70 1 d PDU A 1
H44A H 0.4258 0.1086 0.5595 0.077 Uiso 0.70 1 calc PR A 1
H44B H 0.4030 0.0726 0.6490 0.077 Uiso 0.70 1 calc PR A 1
O40' O 0.3289(12) 0.1388(9) 0.6456(10) 0.098(5) Uiso 0.30 1 d PDU B 2
C41' C 0.3406(12) 0.2129(10) 0.6886(13) 0.089(6) Uiso 0.30 1 d PDU B 2
H41C H 0.3439 0.2059 0.7513 0.106 Uiso 0.30 1 calc PR B 2
H41D H 0.2854 0.2469 0.6699 0.106 Uiso 0.30 1 calc PR B 2
C42' C 0.4325(13) 0.2481(9) 0.6653(15) 0.093(6) Uiso 0.30 1 d PDU B 2
H42C H 0.4203 0.2829 0.6155 0.111 Uiso 0.30 1 calc PR B 2
H42D H 0.4662 0.2771 0.7140 0.111 Uiso 0.30 1 calc PR B 2
C43' C 0.4891(10) 0.1782(13) 0.6441(18) 0.061(6) Uiso 0.30 1 d PDU B 2
H43C H 0.5392 0.1916 0.6070 0.073 Uiso 0.30 1 calc PR B 2
H43D H 0.5192 0.1523 0.6963 0.073 Uiso 0.30 1 calc PR B 2
C44' C 0.4112(16) 0.1294(13) 0.5975(16) 0.076(8) Uiso 0.30 1 d PDU B 2
H44C H 0.3957 0.1473 0.5379 0.091 Uiso 0.30 1 calc PR B 2
H44D H 0.4313 0.0747 0.5968 0.091 Uiso 0.30 1 calc PR B 2
O50 O 0.0996(7) 0.0664(5) 0.1424(4) 0.106(2) Uani 0.60 1 d PDU C 1
C51 C 0.1142(12) -0.0096(6) 0.1101(7) 0.123(4) Uani 0.60 1 d PDU C 1
H51A H 0.0519 -0.0366 0.0987 0.148 Uiso 0.60 1 calc PR C 1
H51B H 0.1559 -0.0397 0.1529 0.148 Uiso 0.60 1 calc PR C 1
C52 C 0.1602(11) -0.0026(7) 0.0301(7) 0.123(4) Uani 0.60 1 d PDU C 1
H52A H 0.1316 -0.0395 -0.0135 0.148 Uiso 0.60 1 calc PR C 1
H52B H 0.2301 -0.0124 0.0408 0.148 Uiso 0.60 1 calc PR C 1
C53 C 0.1411(14) 0.0781(8) 0.0016(7) 0.145(5) Uani 0.60 1 d PDU C 1
H53A H 0.2023 0.1061 -0.0010 0.174 Uiso 0.60 1 calc PR C 1
H53B H 0.1044 0.0789 -0.0559 0.174 Uiso 0.60 1 calc PR C 1
C54 C 0.0846(13) 0.1145(7) 0.0652(8) 0.151(5) Uani 0.60 1 d PDU C 1
H54A H 0.1072 0.1677 0.0778 0.182 Uiso 0.60 1 calc PR C 1
H54B H 0.0156 0.1162 0.0432 0.182 Uiso 0.60 1 calc PR C 1
O50' O 0.2023(11) 0.0868(10) 0.0337(10) 0.141(5) Uiso 0.40 1 d PDU D 2
C51' C 0.1332(17) 0.1290(9) 0.0787(17) 0.167(9) Uiso 0.40 1 d PDU D 2
H51C H 0.0974 0.1669 0.0403 0.200 Uiso 0.40 1 calc PR D 2
H51D H 0.1659 0.1566 0.1288 0.200 Uiso 0.40 1 calc PR D 2
C52' C 0.0656(11) 0.0675(12) 0.1069(14) 0.107(6) Uiso 0.40 1 d PDU D 2
H52C H 0.0279 0.0861 0.1524 0.128 Uiso 0.40 1 calc PR D 2
H52D H 0.0219 0.0468 0.0585 0.128 Uiso 0.40 1 calc PR D 2
C53' C 0.1417(15) 0.0106(13) 0.1397(12) 0.130(7) Uiso 0.40 1 d PDU D 2
H53C H 0.1802 0.0295 0.1922 0.156 Uiso 0.40 1 calc PR D 2
H53D H 0.1137 -0.0402 0.1512 0.156 Uiso 0.40 1 calc PR D 2
C54' C 0.1999(18) 0.0074(11) 0.0655(17) 0.175(9) Uiso 0.40 1 d PDU D 2
H54C H 0.2657 -0.0114 0.0840 0.211 Uiso 0.40 1 calc PR D 2
H54D H 0.1695 -0.0274 0.0205 0.211 Uiso 0.40 1 calc PR D 2

loop_
_atom_site_aniso_label
_atom_site_aniso_U_11
_atom_site_aniso_U_22
_atom_site_aniso_U_33
_atom_site_aniso_U_23
_atom_site_aniso_U_13
_atom_site_aniso_U_12
B 0.0380(19) 0.0374(19) 0.050(2) 0.0142(16) 0.0038(15) 0.0044(15)
C1 0.053(2) 0.0460(19) 0.0465(19) 0.0119(16) 0.0074(15) 0.0083(16)
C2 0.056(2) 0.060(2) 0.060(2) 0.0007(19) -0.0068(17) 0.0146(18)
C3 0.0446(19) 0.050(2) 0.077(3) -0.0046(19) 0.0027(18) -0.0025(17)
C4 0.0459(18) 0.0393(17) 0.057(2) 0.0065(15) 0.0123(15) 0.0008(15)
C5 0.0398(17) 0.0402(17) 0.0456(18) 0.0138(14) 0.0028(13) 0.0018(14)
C6 0.0452(19) 0.0490(19) 0.056(2) -0.0034(16) 0.0034(15) 0.0027(16)
C7 0.057(2) 0.057(2) 0.056(2) -0.0062(18) 0.0028(17) 0.0098(18)
C8 0.092(3) 0.050(2) 0.065(3) -0.0089(19) -0.004(2) 0.004(2)
C9 0.081(3) 0.053(2) 0.069(3) -0.001(2) -0.005(2) -0.021(2)
C10 0.059(2) 0.052(2) 0.063(2) 0.0091(19) 0.0064(17) -0.0115(18)
C11 0.0463(19) 0.0450(19) 0.052(2) 0.0184(16) 0.0105(15) 0.0059(15)
C12 0.053(2) 0.062(2) 0.056(2) 0.0173(18) 0.0045(17) 0.0159(18)
C13 0.054(2) 0.084(3) 0.086(3) 0.016(3) 0.002(2) 0.025(2)
C14 0.062(3) 0.097(4) 0.088(3) 0.020(3) 0.015(2) 0.041(3)
C15 0.072(3) 0.093(4) 0.078(3) 0.018(3) 0.031(2) 0.028(3)
C16 0.061(2) 0.075(3) 0.056(2) 0.015(2) 0.0159(18) 0.022(2)
Mg 0.0308(7) 0.0252(7) 0.0298(7) -0.0023(5) 0.0022(5) -0.0015(5)
O20 0.0337(11) 0.0407(11) 0.0343(11) -0.0039(9) 0.0069(8) -0.0017(9)
C21 0.0273(15) 0.053(2) 0.063(2) -0.0012(17) 0.0025(14) -0.0004(14)
C22 0.040(2) 0.090(3) 0.078(3) 0.020(2) 0.0144(18) 0.004(2)
C23 0.061(3) 0.101(4) 0.073(3) -0.026(3) 0.032(2) -0.009(2)
C24 0.054(2) 0.079(3) 0.0382(18) -0.0041(18) 0.0148(15) -0.0038(19)
O25 0.0465(12) 0.0319(11) 0.0346(11) -0.0044(9) -0.0022(9) -0.0018(9)
C26 0.054(2) 0.0419(18) 0.0427(18) -0.0121(15) -0.0068(15) -0.0059(15)
C27 0.075(3) 0.054(2) 0.057(2) -0.0100(19) -0.022(2) 0.003(2)
C28 0.059(2) 0.077(3) 0.0365(18) 0.0093(18) -0.0014(15) 0.003(2)
C29 0.081(3) 0.0399(19) 0.0432(19) 0.0067(15) -0.0106(18) -0.0041(18)
O30 0.0404(11) 0.0266(10) 0.0441(12) -0.0025(9) 0.0082(9) -0.0028(9)
C31 0.054(2) 0.0382(18) 0.074(3) 0.0010(17) 0.0241(18) 0.0090(16)
C32 0.063(2) 0.0354(18) 0.067(2) 0.0010(17) 0.0068(18) 0.0075(17)
C33 0.068(3) 0.0366(19) 0.104(4) 0.000(2) 0.024(2) -0.0085(19)
C34 0.0504(19) 0.0350(17) 0.054(2) -0.0003(15) 0.0125(15) -0.0110(14)
O40 0.049(2) 0.071(3) 0.098(4) -0.008(3) -0.007(2) -0.006(2)
C41 0.093(6) 0.096(6) 0.093(6) -0.015(5) 0.009(4) 0.019(5)
C42 0.142(8) 0.096(6) 0.069(5) -0.010(5) -0.002(5) -0.032(6)
C43 0.079(5) 0.087(6) 0.098(8) 0.013(6) -0.017(4) -0.022(4)
C44 0.066(4) 0.063(4) 0.062(5) 0.004(4) 0.002(3) -0.008(3)
O50 0.138(6) 0.124(6) 0.062(4) 0.006(4) 0.040(4) 0.007(5)
C51 0.161(10) 0.131(9) 0.079(7) 0.024(7) 0.017(7) 0.002(8)
C52 0.122(8) 0.153(10) 0.099(7) -0.025(7) 0.028(7) 0.014(8)
C53 0.221(12) 0.142(10) 0.082(7) 0.005(7) 0.061(8) -0.042(10)
C54 0.220(13) 0.095(8) 0.136(10) 0.012(8) 0.007(10) -0.012(9)

loop_
_atom_type_symbol
_atom_type_description
_atom_type_scat_dispersion_real
_atom_type_scat_dispersion_imag
_atom_type_scat_source
C C 0.0181 0.0091 'International Tables Vol C Tables 4.2.6.8 and 6.1.1.4'
H H 0.0000 0.0000 'International Tables Vol C Tables 4.2.6.8 and 6.1.1.4'
B B 0.0090 0.0039 'International Tables Vol C Tables 4.2.6.8 and 6.1.1.4'
O O 0.0492 0.0322 'International Tables Vol C Tables 4.2.6.8 and 6.1.1.4'
Mg Mg 0.1719 0.1771 'International Tables Vol C Tables 4.2.6.8 and 6.1.1.4'

loop_
_geom_angle_atom_site_label_1
_geom_angle_atom_site_label_2
_geom_angle_atom_site_label_3
_geom_angle
_geom_angle_site_symmetry_1
_geom_angle_site_symmetry_3
C5 B C11 109.9(3) . .
C5 B C1 112.0(3) . .
C11 B C1 110.4(3) . .
C5 B C4 111.4(3) . .
C11 B C4 112.0(3) . .
C1 B C4 100.9(3) . .
C2 C1 B 105.2(3) . .
C3 C2 C1 105.1(3) . .
C2 C3 C4 104.5(3) . .
C3 C4 B 105.5(3) . .
C10 C5 C6 108.3(3) . .
C10 C5 B 114.4(3) . .
C6 C5 B 114.4(3) . .
C7 C6 C5 114.1(3) . .
C8 C7 C6 111.4(4) . .
C7 C8 C9 110.9(4) . .
C10 C9 C8 111.7(4) . .
C9 C10 C5 114.4(3) . .
C16 C11 C12 107.9(3) . .
C16 C11 B 115.2(3) . .
C12 C11 B 114.8(3) . .
C13 C12 C11 113.0(3) . .
C14 C13 C12 112.1(4) . .
C13 C14 C15 110.9(4) . .
C14 C15 C16 112.2(4) . .
C15 C16 C11 113.1(4) . .
O25 Mg O25 180.0 3_556 .
O25 Mg O20 90.34(8) 3_556 3_556
O25 Mg O20 89.66(8) . 3_556
O25 Mg O20 89.66(8) 3_556 .
O25 Mg O20 90.34(8) . .
O20 Mg O20 180.0 3_556 .
O25 Mg O30 89.81(8) 3_556 3_556
O25 Mg O30 90.19(8) . 3_556
O20 Mg O30 89.87(8) 3_556 3_556
O20 Mg O30 90.13(8) . 3_556
O25 Mg O30 90.19(8) 3_556 .
O25 Mg O30 89.81(8) . .
O20 Mg O30 90.13(8) 3_556 .
O20 Mg O30 89.87(8) . .
O30 Mg O30 180.00(12) 3_556 .
C21 O20 C24 108.0(3) . .
C21 O20 Mg 125.98(19) . .
C24 O20 Mg 126.0(2) . .
O20 C21 C22 106.8(3) . .
C23 C22 C21 104.3(3) . .
C22 C23 C24 105.8(4) . .
O20 C24 C23 104.1(3) . .
C29 O25 C26 108.3(2) . .
C29 O25 Mg 126.30(18) . .
C26 O25 Mg 125.35(18) . .
O25 C26 C27 105.8(3) . .
C26 C27 C28 103.3(3) . .
C29 C28 C27 102.4(3) . .
O25 C29 C28 106.4(3) . .
C31 O30 C34 107.9(2) . .
C31 O30 Mg 125.40(19) . .
C34 O30 Mg 126.68(18) . .
O30 C31 C32 106.3(3) . .
C31 C32 C33 102.5(3) . .
C34 C33 C32 103.4(3) . .
O30 C34 C33 105.9(3) . .
C41 O40 C44 108.3(4) . .
O40 C41 C42 107.6(5) . .
C43 C42 C41 102.9(5) . .
C44 C43 C42 105.2(5) . .
O40 C44 C43 109.1(5) . .
C41' O40' C44' 106.7(8) . .
O40' C41' C42' 107.4(8) . .
C43' C42' C41' 102.2(8) . .
C44' C43' C42' 101.0(9) . .
O40' C44' C43' 104.9(9) . .
C51 O50 C54 103.9(7) . .
O50 C51 C52 108.6(7) . .
C51 C52 C53 104.7(6) . .
C54 C53 C52 106.8(6) . .
O50 C54 C53 106.2(7) . .
C51' O50' C54' 105.3(8) . .
O50' C51' C52' 104.9(9) . .
C53' C52' C51' 96.9(9) . .
C54' C53' C52' 100.6(9) . .
O50' C54' C53' 105.4(9) . .

loop_
_geom_bond_atom_site_label_1
_geom_bond_atom_site_label_2
_geom_bond_distance
_geom_bond_site_symmetry_2
B C5 1.655(5) .
B C11 1.659(5) .
B C1 1.663(5) .
B C4 1.668(5) .
C1 C2 1.530(6) .
C2 C3 1.519(6) .
C3 C4 1.538(5) .
C5 C10 1.526(5) .
C5 C6 1.532(5) .
C6 C7 1.515(5) .
C7 C8 1.503(6) .
C8 C9 1.517(7) .
C9 C10 1.515(6) .
C11 C16 1.522(6) .
C11 C12 1.528(5) .
C12 C13 1.520(6) .
C13 C14 1.487(7) .
C14 C15 1.509(7) .
C15 C16 1.520(6) .
Mg O25 2.089(2) 3_556
Mg O25 2.089(2) .
Mg O20 2.104(2) 3_556
Mg O20 2.104(2) .
Mg O30 2.113(2) 3_556
Mg O30 2.113(2) .
O20 C21 1.466(4) .
O20 C24 1.472(4) .
C21 C22 1.498(5) .
C22 C23 1.454(7) .
C23 C24 1.499(6) .
O25 C29 1.462(4) .
O25 C26 1.469(4) .
C26 C27 1.490(5) .
C27 C28 1.528(6) .
C28 C29 1.483(5) .
O30 C31 1.459(4) .
O30 C34 1.466(4) .
C31 C32 1.485(5) .
C32 C33 1.509(6) .
C33 C34 1.490(5) .
O40 C41 1.415(7) .
O40 C44 1.420(7) .
C41 C42 1.506(8) .
C42 C43 1.489(8) .
C43 C44 1.466(7) .
O40' C41' 1.440(9) .
O40' C44' 1.442(9) .
C41' C42' 1.492(9) .
C42' C43' 1.491(10) .
C43' C44' 1.490(10) .
O50 C51 1.422(8) .
O50 C54 1.455(8) .
C51 C52 1.467(8) .
C52 C53 1.470(9) .
C53 C54 1.469(9) .
O50' C51' 1.444(9) .
O50' C54' 1.453(9) .
C51' C52' 1.509(10) .
C52' C53' 1.487(10) .
C53' C54' 1.483(10) .
